data_1562406
loop_
_publ_author_name
'Ge, Meng'
'Yang, Taimin'
'Wang, Yanzhi'
'Carraro, Francesco'
'Liang, Weibin'
'Doonan, Christian'
'Falcaro, Paolo'
'Zheng, Haoquan'
'Zou, Xiaodong'
'Huang, Zhehao'

_publ_section_title
;
 On the completeness of three-dimensional electron diffraction data for
 structural analysis of metal-organic frameworks.
;
_journal_issue 0
_journal_name_full 'Faraday discussions'
_journal_page_first 66
_journal_page_last 80
_journal_paper_doi 10.1039/d1fd00020a
_journal_volume 231
_journal_year 2021
_chemical_formula_sum 'C10 N5 O0.5 Zn1.5'
_chemical_formula_weight 296.23
_space_group_crystal_system monoclinic
_space_group_IT_number 14
_space_group_name_Hall '-P 2ybc'
_space_group_name_H-M_alt 'P 1 21/c 1'
_audit_creation_method SHELXL-2018/3
_audit_update_record
;
2021-02-19 deposited with the CCDC.	2021-05-04 downloaded from the CCDC.
;
_cell_angle_alpha 90
_cell_angle_beta 118.162(11)
_cell_angle_gamma 90
_cell_formula_units_Z 8
_cell_length_a 13.6540(19)
_cell_length_b 14.936(3)
_cell_length_c 14.311(2)
_cell_measurement_reflns_used 2138
_cell_measurement_temperature 293(2)
_cell_measurement_theta_max 0.899
_cell_measurement_theta_min 0.014
_cell_volume 2573.0(8)
_computing_structure_refinement 'SHELXL-2018/3 (Sheldrick, 2018)'
_computing_structure_solution 'SHELXT 2014/5 (Sheldrick, 2014)'
_diffrn_ambient_temperature 293(2)
_diffrn_measured_fraction_theta_full 0.637
_diffrn_measured_fraction_theta_max 0.637
_diffrn_measurement_device_type 'JEOL JEM-2100 LaB6'
_diffrn_measurement_method 'Continuous rotation electron diffraction'
_diffrn_radiation_type electron
_diffrn_radiation_wavelength 0.0251
_diffrn_reflns_av_R_equivalents 0.1010
_diffrn_reflns_av_unetI/netI 0.1097
_diffrn_reflns_Laue_measured_fraction_full 0.637
_diffrn_reflns_Laue_measured_fraction_max 0.637
_diffrn_reflns_limit_h_max 13
_diffrn_reflns_limit_h_min -13
_diffrn_reflns_limit_k_max 15
_diffrn_reflns_limit_k_min -16
_diffrn_reflns_limit_l_max 14
_diffrn_reflns_limit_l_min -15
_diffrn_reflns_number 7456
_diffrn_reflns_point_group_measured_fraction_full 0.637
_diffrn_reflns_point_group_measured_fraction_max 0.637
_diffrn_reflns_theta_full 0.773
_diffrn_reflns_theta_max 0.773
_diffrn_reflns_theta_min 0.075
_diffrn_source 'electron microscope'
_exptl_absorpt_coefficient_mu 0.000
_exptl_crystal_colour white
_exptl_crystal_density_diffrn 1.529
_exptl_crystal_description nano-crystals
_exptl_crystal_F_000 370
_exptl_crystal_size_max 0.0005
_exptl_crystal_size_mid 0.0005
_exptl_crystal_size_min 0.0003
_refine_diff_density_max 0.149
_refine_diff_density_min -0.101
_refine_diff_density_rms 0.032
_refine_ls_extinction_coef 603(23)
_refine_ls_extinction_expression Fc^*^=kFc[1+0.001xFc^2^\l^3^/sin(2\q)]^-1/4^
_refine_ls_extinction_method 'SHELXL-2018/3 (Sheldrick 2018)'
_refine_ls_goodness_of_fit_ref 1.504
_refine_ls_hydrogen_treatment undef
_refine_ls_matrix_type full
_refine_ls_number_parameters 302
_refine_ls_number_reflns 2138
_refine_ls_number_restraints 333
_refine_ls_restrained_S_all 1.405
_refine_ls_R_factor_all 0.1809
_refine_ls_R_factor_gt 0.1502
_refine_ls_shift/su_max 0.004
_refine_ls_shift/su_mean 0.000
_refine_ls_structure_factor_coef Fsqd
_refine_ls_weighting_details 'w=1/[\s^2^(Fo^2^)+(0.2000P)^2^] where P=(Fo^2^+2Fc^2^)/3'
_refine_ls_weighting_scheme calc
_refine_ls_wR_factor_gt 0.4058
_refine_ls_wR_factor_ref 0.4266
_reflns_Friedel_coverage 0.000
_reflns_number_gt 1409
_reflns_number_total 2138
_reflns_threshold_expression 'I > 2\s(I)'
_cod_data_source_file d1fd00020a1.cif
_cod_data_source_block M_C
_cod_depositor_comments 'Adding full bibliography for 1562402--1562412.cif.'
_cod_original_sg_symbol_H-M 'P 21/c'
_cod_original_formula_sum 'C10 N5 O0.50 Zn1.50'
_cod_database_code 1562406
_shelx_shelxl_version_number 2018/3
_shelx_space_group_comment
;
The symmetry employed for this shelxl refinement is uniquely defined
by the following loop, which should always be used as a source of
symmetry information in preference to the above space-group names.
They are only intended as comments.
;

loop_
_space_group_symop_operation_xyz
'x, y, z'
'-x, y+1/2, -z+1/2'
'-x, -y, -z'
'x, -y-1/2, z-1/2'

loop_
_atom_site_label
_atom_site_type_symbol
_atom_site_fract_x
_atom_site_fract_y
_atom_site_fract_z
_atom_site_U_iso_or_equiv
_atom_site_adp_type
_atom_site_occupancy
_atom_site_site_symmetry_order
_atom_site_calc_flag
_atom_site_refinement_flags_posn
_atom_site_refinement_flags_adp
_atom_site_refinement_flags_occupancy
_atom_site_disorder_assembly
_atom_site_disorder_group
Zn1 Zn 0.2815(6) 0.3721(2) 0.7577(4) 0.073(2) Uani 1 1 d . . . . .
Zn2 Zn 0.1258(7) 0.6475(3) 0.9780(4) 0.078(3) Uani 1 1 d . . . . .
Zn3 Zn 0.3007(7) 0.6581(3) 0.4565(4) 0.079(3) Uani 1 1 d . . . . .
N1 N 0.2003(16) 0.6134(7) 0.1344(10) 0.077(7) Uani 1 1 d D . . . .
N2 N 0.2551(16) 0.6153(7) 0.3065(10) 0.070(6) Uani 1 1 d D . . . .
N3 N 0.3348(17) 0.5521(9) 0.5586(13) 0.084(5) Uani 1 1 d D . . . .
N4 N 0.3333(16) 0.4543(8) 0.6766(11) 0.076(5) Uani 1 1 d D . . . .
N5 N 0.4059(16) 0.3137(8) 0.8878(10) 0.087(5) Uani 1 1 d D . . . .
N6 N 0.5508(16) 0.2269(8) 0.9848(10) 0.086(5) Uani 1 1 d D . . . .
N7 N 0.1794(16) 0.2768(7) 0.6529(11) 0.086(5) Uani 1 1 d D . . . .
N8 N 0.0370(15) 0.1823(7) 0.5714(10) 0.082(5) Uani 1 1 d D . . . .
N9 N 0.1864(18) 0.4456(7) 0.8038(12) 0.080(5) Uani 1 1 d D . . . .
N10 N 0.1324(14) 0.5446(8) 0.8880(10) 0.077(5) Uani 1 1 d D . . . .
O1 O 0.1825(19) 0.7337(7) 0.4559(13) 0.092(6) Uani 1 1 d . . . . .
C1 C 0.1059(13) 0.2226(7) 0.6655(10) 0.082(6) Uani 1 1 d D . . . .
C2 C 0.2719(17) 0.5057(7) 0.5903(11) 0.078(5) Uani 1 1 d D . . . .
C3 C 0.2176(16) 0.5091(7) 0.8794(11) 0.080(5) Uani 1 1 d D . . . .
C4 C 0.2157(12) 0.6655(7) 0.2175(9) 0.075(7) Uani 1 1 d D . . . .
C5 C 0.4900(13) 0.2640(8) 0.8896(10) 0.102(6) Uani 1 1 d D . . . .
C6 C 0.148(2) 0.5087(11) 0.5362(14) 0.105(7) Uani 1 1 d D . . . .
C7 C 0.3350(19) 0.5391(9) 0.9469(14) 0.106(6) Uani 1 1 d D . . . .
C8 C 0.5008(17) 0.2475(9) 1.0456(12) 0.099(7) Uani 1 1 d D . . . .
C9 C 0.4142(17) 0.3014(9) 0.9870(12) 0.091(6) Uani 1 1 d D . . . .
C10 C 0.256(2) 0.5278(8) 0.2767(12) 0.105(10) Uani 1 1 d D . . . .
C11 C 0.0791(17) 0.2038(9) 0.5039(13) 0.095(7) Uani 1 1 d D . . . .
C12 C 0.0731(19) 0.4402(9) 0.7592(14) 0.089(5) Uani 1 1 d D . . . .
C13 C 0.1629(18) 0.2646(10) 0.5526(12) 0.098(7) Uani 1 1 d D . . . .
C14 C 0.0417(18) 0.4994(9) 0.8140(14) 0.100(6) Uani 1 1 d D . . . .
C15 C 0.1018(19) 0.2121(10) 0.7673(12) 0.098(9) Uani 1 1 d D . . . .
C16 C 0.225(2) 0.5257(8) 0.1691(12) 0.109(10) Uani 1 1 d D . . . .
C17 C 0.4428(19) 0.4708(9) 0.7025(13) 0.093(6) Uani 1 1 d D . . . .
C18 C 0.443(2) 0.5309(10) 0.6285(14) 0.096(6) Uani 1 1 d D . . . .
C19 C 0.1983(19) 0.7652(8) 0.2133(14) 0.110(10) Uani 1 1 d D . . . .
C20 C 0.517(2) 0.2521(10) 0.7985(13) 0.102(6) Uani 1 1 d D . . . .

loop_
_atom_site_aniso_label
_atom_site_aniso_U_11
_atom_site_aniso_U_22
_atom_site_aniso_U_33
_atom_site_aniso_U_23
_atom_site_aniso_U_13
_atom_site_aniso_U_12
Zn1 0.080(8) 0.077(2) 0.055(3) 0.007(2) 0.027(4) 0.011(3)
Zn2 0.077(9) 0.095(3) 0.054(3) -0.001(2) 0.023(5) 0.013(3)
Zn3 0.083(9) 0.093(3) 0.053(3) 0.006(2) 0.027(5) -0.008(3)
N1 0.06(2) 0.101(6) 0.048(7) -0.005(5) 0.009(13) 0.015(8)
N2 0.05(2) 0.093(6) 0.046(6) -0.003(5) 0.004(11) -0.013(7)
N3 0.052(17) 0.107(8) 0.061(10) 0.016(6) 0.000(11) -0.006(9)
N4 0.039(16) 0.101(7) 0.068(10) 0.024(6) 0.008(11) 0.014(8)
N5 0.091(15) 0.116(8) 0.049(7) 0.003(6) 0.029(8) 0.025(8)
N6 0.075(18) 0.124(8) 0.040(7) -0.007(6) 0.012(10) 0.015(9)
N7 0.090(16) 0.102(7) 0.071(8) -0.014(6) 0.043(10) -0.016(8)
N8 0.095(17) 0.093(7) 0.056(8) -0.003(6) 0.033(10) -0.005(7)
N9 0.071(14) 0.081(6) 0.081(10) -0.011(6) 0.032(11) -0.005(7)
N10 0.069(15) 0.103(7) 0.046(8) -0.002(5) 0.015(10) 0.012(7)
O1 0.09(2) 0.102(7) 0.083(11) 0.002(7) 0.039(15) -0.014(8)
C1 0.073(18) 0.104(8) 0.069(8) -0.015(7) 0.035(11) -0.008(8)
C2 0.044(16) 0.103(8) 0.065(10) 0.021(7) 0.008(11) 0.013(9)
C3 0.069(14) 0.084(7) 0.081(11) -0.018(6) 0.030(10) -0.006(8)
C4 0.07(2) 0.090(6) 0.052(7) -0.003(5) 0.014(12) 0.000(8)
C5 0.089(17) 0.159(8) 0.050(7) 0.010(6) 0.026(10) 0.039(9)
C6 0.043(17) 0.156(12) 0.073(14) 0.038(10) -0.007(14) 0.013(14)
C7 0.070(16) 0.109(9) 0.108(15) -0.021(9) 0.017(13) -0.009(11)
C8 0.13(2) 0.111(9) 0.064(10) 0.011(8) 0.053(13) 0.033(11)
C9 0.10(2) 0.109(9) 0.076(10) 0.012(8) 0.053(13) 0.015(10)
C10 0.14(3) 0.100(7) 0.068(9) 0.000(6) 0.048(17) 0.014(10)
C11 0.10(2) 0.115(9) 0.072(10) -0.017(8) 0.046(13) -0.028(10)
C12 0.067(14) 0.103(8) 0.084(12) -0.018(7) 0.024(12) -0.007(10)
C13 0.09(2) 0.130(10) 0.080(10) -0.025(8) 0.046(13) -0.023(10)
C14 0.076(15) 0.111(9) 0.100(13) -0.031(8) 0.030(12) -0.008(9)
C15 0.07(3) 0.153(12) 0.050(10) 0.002(9) 0.017(18) -0.022(12)
C16 0.15(3) 0.099(7) 0.061(9) 0.001(6) 0.037(16) 0.004(10)
C17 0.040(16) 0.112(9) 0.081(12) 0.025(8) -0.009(12) -0.014(10)
C18 0.048(17) 0.121(10) 0.088(14) 0.030(9) 0.007(13) 0.004(11)
C19 0.16(4) 0.089(6) 0.093(14) 0.000(7) 0.07(2) 0.014(10)
C20 0.089(17) 0.159(8) 0.050(7) 0.010(6) 0.026(10) 0.039(9)

loop_
_atom_type_symbol
_atom_type_description
_atom_type_scat_dispersion_real
_atom_type_scat_dispersion_imag
_atom_type_scat_source
C C 0.0000 0.0000 'International Tables Vol C Tables 4.2.6.8 and 6.1.1.4'
N N 0.0000 0.0000 'International Tables Vol C Tables 4.2.6.8 and 6.1.1.4'
Zn Zn 0.0000 0.0000 'International Tables Vol C Tables 4.2.6.8 and 6.1.1.4'
O O 0.0000 0.0000 'International Tables Vol C Tables 4.2.6.8 and 6.1.1.4'

loop_
_geom_angle_atom_site_label_1
_geom_angle_atom_site_label_2
_geom_angle_atom_site_label_3
_geom_angle
_geom_angle_site_symmetry_1
_geom_angle_site_symmetry_3
_geom_angle_publ_flag
N7 Zn1 N9 107.0(7) . . ?
N7 Zn1 N4 107.4(6) . . ?
N9 Zn1 N4 107.9(5) . . ?
N7 Zn1 N5 110.9(6) . . ?
N9 Zn1 N5 108.7(6) . . ?
N4 Zn1 N5 114.6(8) . . ?
N10 Zn2 O1 115.5(5) . 4_576 ?
N10 Zn2 N1 111.0(5) . 1_556 ?
O1 Zn2 N1 111.2(7) 4_576 1_556 ?
N10 Zn2 N8 109.7(7) . 2_556 ?
O1 Zn2 N8 99.0(7) 4_576 2_556 ?
N1 Zn2 N8 109.8(6) 1_556 2_556 ?
O1 Zn3 N2 109.5(8) . . ?
O1 Zn3 N6 111.3(7) . 2_656 ?
N2 Zn3 N6 109.7(6) . 2_656 ?
O1 Zn3 N3 110.8(6) . . ?
N2 Zn3 N3 111.2(5) . . ?
N6 Zn3 N3 104.2(8) 2_656 . ?
C4 N1 C16 108.6(10) . . ?
C4 N1 Zn2 127.7(9) . 1_554 ?
C16 N1 Zn2 122.7(9) . 1_554 ?
C4 N2 C10 107.0(10) . . ?
C4 N2 Zn3 127.3(8) . . ?
C10 N2 Zn3 125.7(9) . . ?
C2 N3 C18 106.0(14) . . ?
C2 N3 Zn3 132.4(14) . . ?
C18 N3 Zn3 120.0(11) . . ?
C2 N4 C17 105.5(13) . . ?
C2 N4 Zn1 129.1(13) . . ?
C17 N4 Zn1 125.4(11) . . ?
C5 N5 C9 104.4(12) . . ?
C5 N5 Zn1 125.9(8) . . ?
C9 N5 Zn1 128.8(12) . . ?
C5 N6 C8 107.4(14) . . ?
C5 N6 Zn3 129.7(9) . 2_646 ?
C8 N6 Zn3 122.8(11) . 2_646 ?
C13 N7 C1 107.1(12) . . ?
C13 N7 Zn1 125.5(10) . . ?
C1 N7 Zn1 126.9(8) . . ?
C1 N8 C11 105.5(13) . . ?
C1 N8 Zn2 125.5(8) . 2_546 ?
C11 N8 Zn2 124.0(12) . 2_546 ?
C3 N9 C12 106.0(14) . . ?
C3 N9 Zn1 129.2(15) . . ?
C12 N9 Zn1 124.8(10) . . ?
C3 N10 C14 104.1(13) . . ?
C3 N10 Zn2 131.2(13) . . ?
C14 N10 Zn2 124.6(11) . . ?
Zn3 O1 Zn2 151.4(11) . 4_575 ?
N8 C1 N7 109.8(10) . . ?
N8 C1 C15 126.2(13) . . ?
N7 C1 C15 124.0(12) . . ?
N3 C2 N4 112.5(16) . . ?
N3 C2 C6 124.0(13) . . ?
N4 C2 C6 123.5(13) . . ?
N9 C3 N10 113.2(17) . . ?
N9 C3 C7 124.4(15) . . ?
N10 C3 C7 122.4(13) . . ?
N1 C4 N2 109.7(10) . . ?
N1 C4 C19 125.3(10) . . ?
N2 C4 C19 124.9(10) . . ?
N5 C5 N6 111.0(11) . . ?
N5 C5 C20 126.3(13) . . ?
N6 C5 C20 122.6(14) . . ?
N6 C8 C9 107.0(12) . . ?
N5 C9 C8 110.0(12) . . ?
C16 C10 N2 108.8(10) . . ?
N8 C11 C13 108.9(13) . . ?
N9 C12 C14 106.5(15) . . ?
N7 C13 C11 108.1(12) . . ?
N10 C14 C12 110.2(17) . . ?
N1 C16 C10 105.7(10) . . ?
C18 C17 N4 107.7(17) . . ?
C17 C18 N3 108.3(18) . . ?

loop_
_geom_bond_atom_site_label_1
_geom_bond_atom_site_label_2
_geom_bond_distance
_geom_bond_site_symmetry_2
_geom_bond_publ_flag
Zn1 N7 2.061(15) . ?
Zn1 N9 2.033(15) . ?
Zn1 N4 2.031(13) . ?
Zn1 N5 2.031(17) . ?
Zn2 N10 2.035(12) . ?
Zn2 O1 2.019(13) 4_576 ?
Zn2 N1 2.039(14) 1_556 ?
Zn2 N8 2.056(18) 2_556 ?
Zn3 O1 1.965(18) . ?
Zn3 N2 2.036(12) . ?
Zn3 N6 2.066(18) 2_656 ?
Zn3 N3 2.053(14) . ?
N1 C4 1.351(13) . ?
N1 C16 1.385(14) . ?
N2 C4 1.353(14) . ?
N2 C10 1.377(13) . ?
N3 C2 1.339(15) . ?
N3 C18 1.377(18) . ?
N4 C2 1.356(16) . ?
N4 C17 1.384(17) . ?
N5 C5 1.358(15) . ?
N5 C9 1.382(13) . ?
N6 C5 1.335(15) . ?
N6 C8 1.371(13) . ?
N7 C13 1.355(14) . ?
N7 C1 1.365(14) . ?
N8 C1 1.365(15) . ?
N8 C11 1.375(13) . ?
N9 C3 1.348(14) . ?
N9 C12 1.369(17) . ?
N10 C3 1.335(16) . ?
N10 C14 1.368(18) . ?
C1 C15 1.494(13) . ?
C2 C6 1.488(17) . ?
C3 C7 1.498(18) . ?
C4 C19 1.505(13) . ?
C5 C20 1.525(13) . ?
C8 C9 1.346(17) . ?
C10 C16 1.392(15) . ?
C11 C13 1.367(17) . ?
C12 C14 1.378(14) . ?
C17 C18 1.389(14) . ?
